data_4322891
loop_
_publ_author_name
'Mark J. Riley'
'Debora Neill'
'Paul V. Bernhardt'
'Karl A. Byriel'
'Colin H. L. Kennard'

_publ_section_title
;
 Thermochromism and Structure of Piperazinium Tetrachlorocuprate(II)
 Complexes
;
_journal_name_full 'Inorganic Chemistry'
_journal_page_first 3635
_journal_page_last 3639
_journal_paper_doi 10.1021/ic971612w
_journal_volume 37
_journal_year 1998
_chemical_formula_sum 'C8 H30 Cl6 Cu N4 O3'
_chemical_formula_weight 506.60
_chemical_name_systematic
; 
 ? 
;
_space_group_IT_number 2
_symmetry_cell_setting triclinic
_symmetry_space_group_name_Hall '-P 1'
_symmetry_space_group_name_H-M 'P -1'
_atom_sites_solution_hydrogens geom
_atom_sites_solution_primary direct
_atom_sites_solution_secondary difmap
_audit_creation_method SHELXL
_cell_angle_alpha 68.38(2)
_cell_angle_beta 82.859(15)
_cell_angle_gamma 83.047(15)
_cell_formula_units_Z 2
_cell_length_a 9.264(3)
_cell_length_b 10.447(2)
_cell_length_c 11.366(2)
_cell_measurement_temperature 293(2)
_cell_volume 1011.3(4)
_computing_structure_refinement 'SHELXL-93 (Sheldrick, 1993)'
_computing_structure_solution 'SHELXS-86 (Sheldrick, 1990)'
_diffrn_ambient_temperature 293(2)
_diffrn_radiation_monochromator graphite
_diffrn_radiation_source 'fine-focus sealed tube'
_diffrn_radiation_type MoK\a
_diffrn_radiation_wavelength 0.71073
_diffrn_reflns_av_R_equivalents 0.0410
_diffrn_reflns_av_sigmaI/netI 0.0226
_diffrn_reflns_limit_h_max 10
_diffrn_reflns_limit_h_min 0
_diffrn_reflns_limit_k_max 12
_diffrn_reflns_limit_k_min -12
_diffrn_reflns_limit_l_max 13
_diffrn_reflns_limit_l_min -13
_diffrn_reflns_number 3808
_diffrn_reflns_theta_max 24.97
_diffrn_reflns_theta_min 1.93
_exptl_absorpt_coefficient_mu 1.886
_exptl_crystal_density_diffrn 1.664
_exptl_crystal_F_000 522
_refine_diff_density_max 0.327
_refine_diff_density_min -0.404
_refine_diff_density_rms 0.064
_refine_ls_extinction_method none
_refine_ls_goodness_of_fit_all 0.971
_refine_ls_goodness_of_fit_obs 0.990
_refine_ls_matrix_type full
_refine_ls_number_parameters 322
_refine_ls_number_reflns 3563
_refine_ls_number_restraints 0
_refine_ls_restrained_S_all 0.971
_refine_ls_restrained_S_obs 0.990
_refine_ls_R_factor_all 0.0365
_refine_ls_R_factor_obs 0.0231
_refine_ls_shift/esd_max -0.001
_refine_ls_shift/esd_mean 0.000
_refine_ls_structure_factor_coef Fsqd
_refine_ls_weighting_details 'w=1/[\s^2^(Fo^2^)+(0.0431P)^2^+0.3797P] where P=(Fo^2^+2Fc^2^)/3'
_refine_ls_weighting_scheme calc
_refine_ls_wR_factor_all 0.0684
_refine_ls_wR_factor_obs 0.0618
_reflns_number_observed 2869
_reflns_number_total 3563
_reflns_observed_criterion >2sigma(I)
_cod_data_source_file ic971612w_1.cif
_cod_data_source_block 922
_cod_depositor_comments
;
The following automatic conversions were performed:

'_refine_ls_weighting_scheme' value 'calc
w=1/[\s^2^(Fo^2^)+(0.0431P)^2^+0.3797P] where P=(Fo^2^+2Fc^2^)/3' was
changed to 'calc'. New tag '_refine_ls_weighting_details' was
created. The value of the new tag was set to
'w=1/[\s^2^(Fo^2^)+(0.0431P)^2^+0.3797P] where P=(Fo^2^+2Fc^2^)/3'.

Automatic conversion script
Id: cif_fix_values 3143 2015-03-26 13:38:13Z robertas 
;
_cod_database_code 4322891

loop_
_symmetry_equiv_pos_as_xyz
'x, y, z'
'-x, -y, -z'

loop_
_atom_site_aniso_label
_atom_site_aniso_U_11
_atom_site_aniso_U_22
_atom_site_aniso_U_33
_atom_site_aniso_U_23
_atom_site_aniso_U_13
_atom_site_aniso_U_12
Cu1 0.0219(2) 0.0235(2) 0.0306(2) -0.0098(2) 0.00121(15) -0.00551(14)
Cl11 0.0292(3) 0.0338(3) 0.0381(3) -0.0168(2) -0.0006(2) -0.0083(2)
Cl12 0.0276(3) 0.0309(3) 0.0694(4) -0.0243(3) 0.0111(3) -0.0079(2)
Cu2 0.0248(2) 0.0226(2) 0.0250(2) -0.0068(2) 0.00191(15) -0.00028(15)
Cl21 0.0329(3) 0.0289(3) 0.0281(3) -0.0078(2) -0.0024(2) -0.0037(2)
Cl22 0.0288(3) 0.0233(3) 0.0435(3) -0.0111(2) 0.0086(2) -0.0038(2)
Cl31 0.0375(3) 0.0343(3) 0.0306(3) -0.0091(2) -0.0009(2) 0.0024(2)
Cl32 0.0462(4) 0.0473(4) 0.0585(4) -0.0230(3) -0.0037(3) -0.0064(3)
N41 0.0245(10) 0.0299(11) 0.0321(11) -0.0080(9) 0.0036(9) -0.0098(8)
C42 0.0306(13) 0.0262(12) 0.0378(14) -0.0081(11) -0.0025(10) 0.0038(10)
C43 0.050(2) 0.0223(13) 0.0313(14) -0.0007(11) -0.0016(11) -0.0070(11)
N44 0.0329(11) 0.0378(12) 0.0348(12) -0.0121(10) 0.0097(10) -0.0179(9)
C45 0.0237(12) 0.0358(14) 0.0421(14) -0.0146(11) -0.0016(10) -0.0006(10)
C46 0.0364(13) 0.0240(13) 0.0316(13) -0.0014(10) -0.0024(10) -0.0039(10)
N51 0.0323(11) 0.0271(11) 0.0320(11) -0.0143(9) -0.0034(9) -0.0065(9)
C52 0.0412(14) 0.0371(15) 0.0299(13) -0.0132(11) 0.0071(11) -0.0153(12)
C53 0.0473(15) 0.0304(13) 0.0254(12) -0.0072(10) -0.0030(11) -0.0080(11)
N61 0.0332(11) 0.0252(10) 0.0353(11) -0.0149(9) -0.0028(9) -0.0061(9)
C62 0.0354(13) 0.0296(13) 0.0312(13) -0.0105(11) 0.0044(10) -0.0083(11)
C63 0.0424(14) 0.0315(13) 0.0262(12) -0.0109(10) -0.0016(10) -0.0057(11)
O1 0.0437(11) 0.0352(11) 0.0443(12) -0.0124(9) -0.0050(9) -0.0054(9)
O2 0.0422(11) 0.0400(11) 0.0475(12) -0.0193(9) -0.0036(9) -0.0052(9)
O3 0.0546(14) 0.0460(12) 0.0539(14) -0.0087(10) -0.0079(11) -0.0089(11)

loop_
_atom_site_label
_atom_site_type_symbol
_atom_site_fract_x
_atom_site_fract_y
_atom_site_fract_z
_atom_site_U_iso_or_equiv
_atom_site_thermal_displace_type
_atom_site_occupancy
_atom_site_calc_flag
_atom_site_refinement_flags
_atom_site_disorder_group
Cu1 Cu 0.5000 0.5000 0.5000 0.02530(11) Uani 1 d S .
Cl11 Cl 0.35797(6) 0.36082(6) 0.45839(5) 0.03229(14) Uani 1 d . .
Cl12 Cl 0.29790(6) 0.60225(6) 0.57194(7) 0.0417(2) Uani 1 d . .
Cu2 Cu 0.5000 0.0000 1.0000 0.02517(11) Uani 1 d S .
Cl21 Cl 0.50273(6) 0.18970(6) 0.80753(5) 0.03058(14) Uani 1 d . .
Cl22 Cl 0.29488(6) 0.09873(5) 1.07516(6) 0.03302(14) Uani 1 d . .
Cl31 Cl 0.29075(6) 0.82673(6) 0.92465(5) 0.03549(15) Uani 1 d . .
Cl32 Cl 0.08308(8) 0.21629(7) 0.38003(7) 0.0494(2) Uani 1 d . .
N41 N -0.1336(2) 0.1861(2) 0.7972(2) 0.0296(4) Uani 1 d . .
H41A H -0.2047(34) 0.1551(32) 0.8584(30) 0.056(9) Uiso 1 d . .
H41B H -0.1474(27) 0.1641(25) 0.7375(25) 0.027(7) Uiso 1 d . .
C42 C -0.1357(3) 0.3381(2) 0.7549(2) 0.0331(5) Uani 1 d . .
H42A H -0.1349(26) 0.3645(25) 0.8299(24) 0.031(6) Uiso 1 d . .
H42B H -0.2204(32) 0.3800(30) 0.7198(26) 0.047(8) Uiso 1 d . .
C43 C -0.0108(3) 0.3916(3) 0.6578(2) 0.0369(6) Uani 1 d . .
H43A H -0.0220(27) 0.3713(27) 0.5858(26) 0.036(7) Uiso 1 d . .
H43B H -0.0107(31) 0.4882(33) 0.6378(27) 0.051(8) Uiso 1 d . .
N44 N 0.1305(2) 0.3222(2) 0.7071(2) 0.0353(5) Uani 1 d . .
H44A H 0.1436(30) 0.3405(28) 0.7690(28) 0.040(8) Uiso 1 d . .
H44B H 0.1978(33) 0.3501(30) 0.6464(29) 0.050(8) Uiso 1 d . .
C45 C 0.1329(3) 0.1701(3) 0.7459(3) 0.0340(5) Uani 1 d . .
H45A H 0.2231(31) 0.1255(29) 0.7811(25) 0.045(8) Uiso 1 d . .
H45B H 0.1250(26) 0.1507(26) 0.6702(25) 0.033(6) Uiso 1 d . .
C46 C -0.0086(3) -0.1175(3) 1.1561(2) 0.0330(5) Uani 1 d . .
H46A H -0.0167(25) -0.1383(24) 1.0837(24) 0.027(6) Uiso 1 d . .
H46B H 0.0000(30) -0.0259(32) 1.1372(26) 0.046(8) Uiso 1 d . .
N51 N 0.4221(2) 0.9160(2) 0.4584(2) 0.0290(4) Uani 1 d . .
H51A H 0.3438(33) 0.9075(29) 0.4307(26) 0.046(8) Uiso 1 d . .
H51B H 0.4864(32) 0.8396(33) 0.4646(27) 0.051(8) Uiso 1 d . .
C52 C 0.3842(3) 0.9273(3) 0.5856(2) 0.0355(6) Uani 1 d . .
H52A H 0.3518(30) 0.8437(32) 0.6376(28) 0.049(8) Uiso 1 d . .
H52B H 0.3133(27) 0.9971(27) 0.5742(23) 0.029(7) Uiso 1 d . .
C53 C 0.4835(3) 1.0435(3) 0.3662(2) 0.0348(5) Uani 1 d . .
H53A H 0.4087(31) 1.1164(30) 0.3560(26) 0.047(8) Uiso 1 d . .
H53B H 0.5141(29) 1.0257(28) 0.2875(27) 0.044(7) Uiso 1 d . .
N61 N 0.5603(2) 0.6102(2) 1.0186(2) 0.0298(4) Uani 1 d . .
H61A H 0.4876(29) 0.6827(28) 0.9973(24) 0.036(7) Uiso 1 d . .
H61B H 0.6290(31) 0.6392(29) 1.0450(26) 0.043(8) Uiso 1 d . .
C62 C 0.6119(3) 0.5701(3) 0.9067(2) 0.0323(5) Uani 1 d . .
H62A H 0.6920(27) 0.5059(27) 0.9305(22) 0.030(6) Uiso 1 d . .
H62B H 0.6381(29) 0.6500(31) 0.8390(27) 0.046(8) Uiso 1 d . .
C63 C 0.5089(3) 0.4898(3) 1.1289(2) 0.0331(5) Uani 1 d . .
H63A H 0.4759(27) 0.5221(26) 1.1919(25) 0.036(7) Uiso 1 d . .
H63B H 0.5941(29) 0.4254(28) 1.1481(24) 0.037(7) Uiso 1 d . .
O1 O 0.1469(2) 0.4119(2) 0.9069(2) 0.0413(4) Uani 1 d . .
H11 H 0.0953(37) 0.3741(35) 0.9673(32) 0.058(11) Uiso 1 d . .
H12 H 0.1196(35) 0.4907(37) 0.8904(30) 0.054(10) Uiso 1 d . .
O2 O 0.1411(2) 0.9155(2) 0.3956(2) 0.0421(4) Uani 1 d . .
H21 H 0.1110(37) -0.0027(40) 0.3874(33) 0.068(11) Uiso 1 d . .
H22 H -0.0827(43) 0.1234(41) 0.5383(37) 0.083(13) Uiso 1 d . .
O3 O 0.0452(3) 0.6795(2) 0.8774(2) 0.0534(5) Uani 1 d . .
H31 H -0.0044(42) 0.2842(44) 0.1877(44) 0.094(15) Uiso 1 d . .
H32 H 0.1128(41) 0.7184(36) 0.8770(33) 0.067(12) Uiso 1 d . .

loop_
_atom_type_symbol
_atom_type_description
_atom_type_scat_dispersion_real
_atom_type_scat_dispersion_imag
_atom_type_scat_source
C C 0.0033 0.0016 'International Tables Vol C Tables 4.2.6.8 and 6.1.1.4'
H H 0.0000 0.0000 'International Tables Vol C Tables 4.2.6.8 and 6.1.1.4'
Cl Cl 0.1484 0.1585 'International Tables Vol C Tables 4.2.6.8 and 6.1.1.4'
N N 0.0061 0.0033 'International Tables Vol C Tables 4.2.6.8 and 6.1.1.4'
O O 0.0106 0.0060 'International Tables Vol C Tables 4.2.6.8 and 6.1.1.4'
Cu Cu 0.3201 1.2651 'International Tables Vol C Tables 4.2.6.8 and 6.1.1.4'

loop_
_geom_angle_atom_site_label_1
_geom_angle_atom_site_label_2
_geom_angle_atom_site_label_3
_geom_angle
_geom_angle_site_symmetry_1
_geom_angle_site_symmetry_3
_geom_angle_publ_flag
Cl12 Cu1 Cl12 180.0 . 2_666 ?
Cl12 Cu1 Cl11 90.39(3) . 2_666 ?
Cl12 Cu1 Cl11 89.61(3) 2_666 2_666 ?
Cl12 Cu1 Cl11 89.61(3) . . ?
Cl12 Cu1 Cl11 90.39(3) 2_666 . ?
Cl11 Cu1 Cl11 180.0 2_666 . ?
Cl22 Cu2 Cl22 180.0 2_657 . ?
Cl22 Cu2 Cl21 89.85(3) 2_657 . ?
Cl22 Cu2 Cl21 90.15(3) . . ?
Cl22 Cu2 Cl21 90.15(3) 2_657 2_657 ?
Cl22 Cu2 Cl21 89.85(3) . 2_657 ?
Cl21 Cu2 Cl21 180.0 . 2_657 ?
C42 N41 C46 111.6(2) . 2_557 ?
N41 C42 C43 111.2(2) . . ?
N44 C43 C42 110.7(2) . . ?
C45 N44 C43 111.4(2) . . ?
N44 C45 C46 109.9(2) . 2_557 ?
N41 C46 C45 111.5(2) 2_557 2_557 ?
C53 N51 C52 111.1(2) . . ?
N51 C52 C53 110.4(2) . 2_676 ?
N51 C53 C52 110.3(2) . 2_676 ?
C62 N61 C63 111.1(2) . . ?
N61 C62 C63 110.1(2) . 2_667 ?
N61 C63 C62 110.0(2) . 2_667 ?

loop_
_geom_bond_atom_site_label_1
_geom_bond_atom_site_label_2
_geom_bond_distance
_geom_bond_site_symmetry_2
_geom_bond_publ_flag
Cu1 Cl12 2.2570(8) . ?
Cu1 Cl12 2.2570(8) 2_666 ?
Cu1 Cl11 2.2790(7) 2_666 ?
Cu1 Cl11 2.2790(7) . ?
Cu2 Cl22 2.2750(8) 2_657 ?
Cu2 Cl22 2.2750(8) . ?
Cu2 Cl21 2.3489(8) . ?
Cu2 Cl21 2.3489(8) 2_657 ?
N41 C42 1.479(3) . ?
N41 C46 1.482(3) 2_557 ?
C42 C43 1.501(3) . ?
C43 N44 1.485(3) . ?
N44 C45 1.482(3) . ?
C45 C46 1.500(3) 2_557 ?
C46 N41 1.482(3) 2_557 ?
C46 C45 1.500(3) 2_557 ?
N51 C53 1.484(3) . ?
N51 C52 1.489(3) . ?
C52 C53 1.509(4) 2_676 ?
C53 C52 1.509(4) 2_676 ?
N61 C62 1.487(3) . ?
N61 C63 1.488(3) . ?
C62 C63 1.509(3) 2_667 ?
C63 C62 1.509(3) 2_667 ?
